data_4119888
loop_
_publ_author_name
'Miguel Clemente-Le\'on'
'Eugenio Coronado'
'Maurici L\'opez-Jord\`a'
'Jo\~ao C. Waerenborgh'
'C\'edric Desplanches'
'Hongfeng Wang'
'Jean-Fran\,cois L\'etard'
'Andreas Hauser'
'Antoine Tissot'

_publ_section_title
;
 Stimuli Responsive Hybrid Magnets: Tuning the Photoinduced Spin-Crossover
 in Fe(III) Complexes Inserted into Layered Magnets
;
_journal_name_full 'Journal of the American Chemical Society'
_journal_page_first 8655
_journal_page_last 8667
_journal_paper_doi 10.1021/ja402674x
_journal_volume 135
_journal_year 2013
_chemical_formula_sum 'C27 H26 Cl2 Cr Fe N4 O14 Zn'
_chemical_formula_weight 874.64
_chemical_name_systematic
;
 ?
;
_space_group_IT_number 14
_symmetry_cell_setting monoclinic
_symmetry_space_group_name_Hall '-P 2ybc'
_symmetry_space_group_name_H-M 'P 1 21/c 1'
_atom_sites_solution_hydrogens geom
_atom_sites_solution_primary direct
_atom_sites_solution_secondary difmap
_audit_creation_method SHELXL-97
_cell_angle_alpha 90.00
_cell_angle_beta 109.747(5)
_cell_angle_gamma 90.00
_cell_formula_units_Z 4
_cell_length_a 11.6634(6)
_cell_length_b 31.4028(11)
_cell_length_c 9.3270(4)
_cell_measurement_reflns_used 3286
_cell_measurement_temperature 120(2)
_cell_measurement_theta_max 32.5062
_cell_measurement_theta_min 2.2592
_cell_volume 3215.2(3)
_computing_structure_refinement 'SHELXL-97 (Sheldrick, 1997)'
_diffrn_ambient_temperature 120(2)
_diffrn_detector_area_resol_mean 16.0267
_diffrn_measured_fraction_theta_full 0.999
_diffrn_measured_fraction_theta_max 0.917
_diffrn_measurement_device_type 'Xcalibur, Sapphire3, Gemini'
_diffrn_measurement_method '\w scans'
_diffrn_radiation_monochromator graphite
_diffrn_radiation_source 'Enhance (Mo) x-ray Source'
_diffrn_radiation_wavelength 0.71073
_diffrn_reflns_av_R_equivalents 0.1214
_diffrn_reflns_av_sigmaI/netI 0.3460
_diffrn_reflns_limit_h_max 16
_diffrn_reflns_limit_h_min -17
_diffrn_reflns_limit_k_max 43
_diffrn_reflns_limit_k_min -47
_diffrn_reflns_limit_l_max 13
_diffrn_reflns_limit_l_min -13
_diffrn_reflns_number 31821
_diffrn_reflns_theta_full 25.00
_diffrn_reflns_theta_max 32.58
_diffrn_reflns_theta_min 2.26
_exptl_absorpt_coefficient_mu 1.760
_exptl_absorpt_correction_T_max 0.9657
_exptl_absorpt_correction_T_min 0.7660
_exptl_absorpt_correction_type multi-scan
_exptl_absorpt_process_details
;
CrysAlisPro, Oxford Diffraction Ltd.,
Version 1.171.33.66 (release 28-04-2010 CrysAlis171 .NET)
(compiled Apr 28 2010,14:27:37)
empirical absorption correction using spherical harmonics,
 implemented in SCALE3 ABSPACK scaling algorithm.
;
_exptl_crystal_colour brown
_exptl_crystal_density_diffrn 1.807
_exptl_crystal_description plate
_exptl_crystal_F_000 1768
_exptl_crystal_size_max 0.16
_exptl_crystal_size_mid 0.10
_exptl_crystal_size_min 0.02
_refine_diff_density_max 1.085
_refine_diff_density_min -0.759
_refine_diff_density_rms 0.106
_refine_ls_extinction_method none
_refine_ls_goodness_of_fit_ref 0.665
_refine_ls_hydrogen_treatment constr
_refine_ls_matrix_type full
_refine_ls_number_parameters 421
_refine_ls_number_reflns 10735
_refine_ls_number_restraints 0
_refine_ls_restrained_S_all 0.665
_refine_ls_R_factor_all 0.1825
_refine_ls_R_factor_gt 0.0493
_refine_ls_shift/su_max 0.001
_refine_ls_shift/su_mean 0.000
_refine_ls_structure_factor_coef Fsqd
_refine_ls_weighting_details 'calc w=1/[\s^2^(Fo^2^)+(0.0205P)^2^+0.0000P] where P=(Fo^2^+2Fc^2^)/3'
_refine_ls_weighting_scheme calc
_refine_ls_wR_factor_gt 0.0729
_refine_ls_wR_factor_ref 0.0867
_reflns_number_gt 3454
_reflns_number_total 10735
_reflns_threshold_expression >2sigma(I)
_cod_data_source_file ja402674x_si_007.cif
_cod_data_source_block mlj460d
_cod_original_cell_volume 3215.2(2)
_cod_database_code 4119888

loop_
_symmetry_equiv_pos_as_xyz
'x, y, z'
'-x, y+1/2, -z+1/2'
'-x, -y, -z'
'x, -y-1/2, z-1/2'

loop_
_atom_site_label
_atom_site_type_symbol
_atom_site_fract_x
_atom_site_fract_y
_atom_site_fract_z
_atom_site_U_iso_or_equiv
_atom_site_adp_type
_atom_site_occupancy
_atom_site_symmetry_multiplicity
_atom_site_calc_flag
_atom_site_refinement_flags
_atom_site_disorder_assembly
_atom_site_disorder_group
C1 C 0.4192(4) 0.06197(14) 0.1099(5) 0.0252(11) Uani 1 1 d . . .
C2 C 0.3775(5) 0.03971(14) 0.2135(5) 0.0353(13) Uani 1 1 d . . .
H2 H 0.2991 0.0458 0.2185 0.042 Uiso 1 1 calc R . .
C3 C 0.4489(5) 0.00936(15) 0.3075(5) 0.0390(14) Uani 1 1 d . . .
H3 H 0.4192 -0.0055 0.3765 0.047 Uiso 1 1 calc R . .
C4 C 0.5652(5) -0.00007(14) 0.3031(5) 0.0358(13) Uani 1 1 d . . .
H4 H 0.6156 -0.0203 0.3717 0.043 Uiso 1 1 calc R . .
C5 C 0.6056(4) 0.02023(14) 0.1985(5) 0.0301(12) Uani 1 1 d . . .
H5 H 0.6829 0.0130 0.1924 0.036 Uiso 1 1 calc R . .
C6 C 0.5346(4) 0.05154(13) 0.1003(5) 0.0255(11) Uani 1 1 d . . .
C7 C 0.5788(4) 0.06926(14) -0.0130(5) 0.0299(12) Uani 1 1 d . . .
H7 H 0.6548 0.0593 -0.0162 0.036 Uiso 1 1 calc R . .
C8 C 0.5752(5) 0.11175(14) -0.2223(5) 0.0383(13) Uani 1 1 d . . .
H8A H 0.5395 0.0957 -0.3185 0.046 Uiso 1 1 calc R . .
H8B H 0.6642 0.1069 -0.1837 0.046 Uiso 1 1 calc R . .
C9 C 0.5478(4) 0.15901(14) -0.2489(5) 0.0343(13) Uani 1 1 d . . .
H9A H 0.6045 0.1757 -0.1645 0.041 Uiso 1 1 calc R . .
H9B H 0.5589 0.1679 -0.3451 0.041 Uiso 1 1 calc R . .
C10 C 0.3230(5) 0.16134(15) -0.4091(5) 0.0479(16) Uani 1 1 d . . .
H10A H 0.2557 0.1816 -0.4194 0.057 Uiso 1 1 calc R . .
H10B H 0.3573 0.1677 -0.4906 0.057 Uiso 1 1 calc R . .
C11 C 0.2752(5) 0.11742(14) -0.4275(5) 0.0412(15) Uani 1 1 d . . .
H11A H 0.3330 0.0981 -0.4525 0.049 Uiso 1 1 calc R . .
H11B H 0.1964 0.1163 -0.5123 0.049 Uiso 1 1 calc R . .
C12 C 0.1368(4) 0.11097(13) -0.2673(5) 0.0357(13) Uani 1 1 d . . .
H12A H 0.0716 0.1067 -0.3667 0.043 Uiso 1 1 calc R . .
H12B H 0.1235 0.0907 -0.1933 0.043 Uiso 1 1 calc R . .
C13 C 0.1325(4) 0.15498(13) -0.2143(5) 0.0364(13) Uani 1 1 d . . .
H13A H 0.1238 0.1754 -0.2983 0.044 Uiso 1 1 calc R . .
H13B H 0.0624 0.1586 -0.1783 0.044 Uiso 1 1 calc R . .
C14 C 0.2464(4) 0.18575(13) 0.0225(5) 0.0237(11) Uani 1 1 d . . .
H14 H 0.1703 0.1970 0.0209 0.028 Uiso 1 1 calc R . .
C15 C 0.3514(4) 0.19633(12) 0.1511(5) 0.0187(10) Uani 1 1 d . . .
C16 C 0.3354(4) 0.22201(12) 0.2642(5) 0.0233(11) Uani 1 1 d . . .
H16 H 0.2555 0.2304 0.2580 0.028 Uiso 1 1 calc R . .
C17 C 0.4347(4) 0.23558(13) 0.3860(5) 0.0277(12) Uani 1 1 d . . .
H17 H 0.4230 0.2526 0.4643 0.033 Uiso 1 1 calc R . .
C18 C 0.5508(4) 0.22414(13) 0.3925(5) 0.0268(12) Uani 1 1 d . . .
H18 H 0.6189 0.2334 0.4760 0.032 Uiso 1 1 calc R . .
C19 C 0.5694(4) 0.19974(12) 0.2805(4) 0.0233(11) Uani 1 1 d . . .
H19 H 0.6503 0.1931 0.2857 0.028 Uiso 1 1 calc R . .
C20 C 0.4701(4) 0.18421(13) 0.1572(5) 0.0203(10) Uani 1 1 d . . .
C21 C -0.1069(4) 0.12285(12) 0.2245(4) 0.0108(9) Uiso 1 1 d . A .
C22 C 0.0090(4) 0.12596(13) 0.1827(4) 0.0126(9) Uiso 1 1 d . A .
C23 C -0.1366(4) 0.26058(12) 0.3856(5) 0.0120(9) Uiso 1 1 d . . .
C24 C -0.0182(4) 0.23810(12) 0.4796(4) 0.0112(9) Uiso 1 1 d . . .
C25 C 0.0542(4) 0.01389(12) 0.5415(5) 0.0148(9) Uiso 1 1 d . . .
C26 C -0.0626(4) 0.00833(12) -0.0482(5) 0.0136(9) Uiso 1 1 d . . .
N1 N 0.5220(4) 0.09807(11) -0.1117(4) 0.0280(10) Uani 1 1 d . . .
N2 N 0.4196(4) 0.16721(11) -0.2573(4) 0.0258(10) Uani 1 1 d . . .
H2A H 0.4155 0.1953 -0.2279 0.031 Uiso 1 1 calc R . .
N3 N 0.2580(3) 0.10317(11) -0.2829(4) 0.0277(9) Uani 1 1 d . . .
H3A H 0.2711 0.0739 -0.2754 0.033 Uiso 1 1 calc R . .
N4 N 0.2462(3) 0.16245(11) -0.0902(4) 0.0262(9) Uani 1 1 d . . .
O1 O 0.3444(3) 0.09058(9) 0.0206(3) 0.0324(8) Uani 1 1 d . . .
O2 O 0.4951(3) 0.16053(9) 0.0554(3) 0.0287(8) Uani 1 1 d . . .
O3 O -0.1654(2) 0.15626(8) 0.2216(3) 0.0165(7) Uani 1 1 d . . .
O4 O 0.0373(2) 0.16242(8) 0.1510(3) 0.0177(7) Uani 1 1 d . . .
O5 O -0.1344(2) 0.08644(8) 0.2588(3) 0.0167(7) Uani 1 1 d . . .
O6 O 0.0685(3) 0.09259(8) 0.1888(3) 0.0176(7) Uani 1 1 d . . .
O7 O -0.1793(2) 0.21342(8) -0.0431(3) 0.0173(7) Uani 1 1 d . . .
O8 O 0.0239(2) 0.25362(7) 0.1188(3) 0.0166(7) Uani 1 1 d . . .
O9 O -0.1797(2) 0.25130(7) 0.2467(3) 0.0145(7) Uani 1 1 d . . .
O10 O 0.0284(2) 0.21281(8) 0.4093(3) 0.0163(6) Uani 1 1 d . . .
O11 O -0.1016(3) -0.00773(8) 0.3162(3) 0.0172(7) Uani 1 1 d . . .
O12 O 0.0993(2) 0.00119(8) 0.1868(3) 0.0159(7) Uani 1 1 d . . .
O13 O 0.0887(2) 0.04109(8) 0.4660(3) 0.0168(7) Uani 1 1 d . . .
O14 O -0.1186(3) 0.03115(8) 0.0177(3) 0.0168(7) Uani 1 1 d . . .
Fe Fe 0.38375(6) 0.129747(19) -0.10242(7) 0.02360(16) Uani 1 1 d . . .
Cr1 Cr -0.01676(5) 0.040324(16) 0.24173(6) 0.01411(14) Uani 0.50 1 d P A 1
Zn1 Zn -0.01676(5) 0.040324(16) 0.24173(6) 0.01411(14) Uani 0.50 1 d P A 2
Cr2 Cr -0.07719(5) 0.208388(16) 0.18085(6) 0.01389(13) Uani 0.50 1 d P B 3
Zn2 Zn -0.07719(5) 0.208388(16) 0.18085(6) 0.01389(13) Uani 0.50 1 d P B 4
Cl1 Cl 0.80668(12) 0.15798(4) 0.58611(13) 0.0409(4) Uani 1 1 d . . .
Cl2 Cl 0.78918(12) 0.06609(4) 0.59370(14) 0.0389(3) Uani 1 1 d . . .
C1S C 0.7276(4) 0.11241(12) 0.4906(4) 0.0268(11) Uani 1 1 d . . .
H1S1 H 0.6403 0.1148 0.4793 0.032 Uiso 1 1 calc R . .
H1S2 H 0.7338 0.1107 0.3875 0.032 Uiso 1 1 calc R . .

loop_
_atom_site_aniso_label
_atom_site_aniso_U_11
_atom_site_aniso_U_22
_atom_site_aniso_U_33
_atom_site_aniso_U_23
_atom_site_aniso_U_13
_atom_site_aniso_U_12
C1 0.025(3) 0.025(3) 0.025(3) 0.001(2) 0.006(2) 0.002(2)
C2 0.030(3) 0.045(3) 0.030(3) 0.011(3) 0.010(3) -0.001(3)
C3 0.042(4) 0.032(3) 0.041(3) 0.007(2) 0.010(3) -0.005(3)
C4 0.045(4) 0.024(3) 0.031(3) 0.005(2) 0.003(3) 0.005(3)
C5 0.021(3) 0.030(3) 0.031(3) -0.002(2) -0.003(2) 0.003(2)
C6 0.022(3) 0.025(3) 0.031(3) -0.003(2) 0.012(2) 0.001(2)
C7 0.026(3) 0.031(3) 0.035(3) -0.014(2) 0.013(2) -0.004(2)
C8 0.046(4) 0.037(3) 0.045(3) 0.005(3) 0.033(3) 0.005(3)
C9 0.042(4) 0.039(3) 0.030(3) -0.002(2) 0.022(3) -0.007(3)
C10 0.058(4) 0.047(4) 0.027(3) 0.018(3) -0.002(3) -0.012(3)
C11 0.060(4) 0.033(3) 0.027(3) -0.005(2) 0.010(3) -0.022(3)
C12 0.021(3) 0.020(3) 0.056(3) -0.015(2) 0.000(3) 0.001(2)
C13 0.027(3) 0.026(3) 0.045(3) -0.005(2) -0.002(3) -0.001(2)
C14 0.019(3) 0.019(2) 0.039(3) 0.004(2) 0.016(2) 0.002(2)
C15 0.013(3) 0.025(3) 0.019(2) 0.0043(19) 0.006(2) -0.001(2)
C16 0.026(3) 0.023(3) 0.026(3) 0.010(2) 0.015(2) 0.004(2)
C17 0.033(3) 0.019(3) 0.035(3) -0.010(2) 0.017(3) -0.006(2)
C18 0.029(3) 0.027(3) 0.024(3) -0.005(2) 0.009(2) -0.005(2)
C19 0.016(3) 0.027(3) 0.025(3) 0.001(2) 0.005(2) 0.004(2)
C20 0.021(3) 0.029(3) 0.013(2) 0.003(2) 0.008(2) 0.001(2)
N1 0.036(3) 0.020(2) 0.034(2) 0.0013(18) 0.019(2) -0.0011(19)
N2 0.032(3) 0.018(2) 0.026(2) -0.0009(16) 0.007(2) -0.0063(18)
N3 0.031(3) 0.018(2) 0.035(2) 0.0019(17) 0.012(2) -0.0013(18)
N4 0.019(2) 0.024(2) 0.032(2) -0.0079(18) 0.003(2) 0.0015(18)
O1 0.030(2) 0.0340(19) 0.036(2) 0.0122(16) 0.0158(17) 0.0098(16)
O2 0.023(2) 0.041(2) 0.0214(17) -0.0110(15) 0.0057(15) 0.0000(15)
O3 0.0187(18) 0.0161(16) 0.0177(15) 0.0009(12) 0.0101(14) 0.0020(13)
O4 0.0203(18) 0.0105(15) 0.0262(17) 0.0009(12) 0.0130(14) -0.0048(12)
O5 0.0217(18) 0.0165(16) 0.0161(16) 0.0006(12) 0.0118(14) -0.0014(13)
O6 0.0229(18) 0.0112(15) 0.0224(16) 0.0035(12) 0.0128(14) 0.0050(13)
O7 0.0226(18) 0.0127(15) 0.0203(15) -0.0066(12) 0.0123(14) -0.0086(13)
O8 0.0175(18) 0.0098(15) 0.0215(17) 0.0008(12) 0.0052(14) -0.0010(12)
O9 0.0152(17) 0.0131(15) 0.0121(15) 0.0029(12) 0.0006(13) -0.0015(12)
O10 0.0135(17) 0.0102(15) 0.0259(16) 0.0014(13) 0.0076(14) 0.0036(12)
O11 0.0218(19) 0.0099(15) 0.0172(16) -0.0035(12) 0.0032(14) 0.0013(13)
O12 0.0161(18) 0.0147(15) 0.0145(16) 0.0018(12) 0.0022(13) 0.0017(12)
O13 0.0190(18) 0.0119(15) 0.0195(16) -0.0061(13) 0.0064(14) -0.0040(13)
O14 0.0202(18) 0.0151(15) 0.0154(15) -0.0009(12) 0.0063(14) 0.0043(13)
Fe 0.0216(4) 0.0236(4) 0.0246(4) 0.0004(3) 0.0065(3) 0.0003(3)
Cr1 0.0217(4) 0.0079(3) 0.0147(3) -0.0001(2) 0.0087(3) 0.0006(3)
Zn1 0.0217(4) 0.0079(3) 0.0147(3) -0.0001(2) 0.0087(3) 0.0006(3)
Cr2 0.0192(3) 0.0087(3) 0.0156(3) 0.0007(2) 0.0083(3) 0.0009(3)
Zn2 0.0192(3) 0.0087(3) 0.0156(3) 0.0007(2) 0.0083(3) 0.0009(3)
Cl1 0.0467(9) 0.0286(7) 0.0385(8) -0.0004(6) 0.0029(7) -0.0011(6)
Cl2 0.0493(9) 0.0272(7) 0.0424(8) 0.0048(6) 0.0186(7) 0.0065(6)
C1S 0.029(3) 0.027(3) 0.025(3) 0.000(2) 0.011(2) 0.003(2)

loop_
_atom_type_symbol
_atom_type_description
_atom_type_scat_dispersion_real
_atom_type_scat_dispersion_imag
_atom_type_scat_source
C C 0.0033 0.0016 'International Tables Vol C Tables 4.2.6.8 and 6.1.1.4'
H H 0.0000 0.0000 'International Tables Vol C Tables 4.2.6.8 and 6.1.1.4'
N N 0.0061 0.0033 'International Tables Vol C Tables 4.2.6.8 and 6.1.1.4'
O O 0.0106 0.0060 'International Tables Vol C Tables 4.2.6.8 and 6.1.1.4'
Cl Cl 0.1484 0.1585 'International Tables Vol C Tables 4.2.6.8 and 6.1.1.4'
Cr Cr 0.3209 0.6236 'International Tables Vol C Tables 4.2.6.8 and 6.1.1.4'
Fe Fe 0.3463 0.8444 'International Tables Vol C Tables 4.2.6.8 and 6.1.1.4'
Zn Zn 0.2839 1.4301 'International Tables Vol C Tables 4.2.6.8 and 6.1.1.4'

loop_
_geom_angle_atom_site_label_1
_geom_angle_atom_site_label_2
_geom_angle_atom_site_label_3
_geom_angle
_geom_angle_site_symmetry_1
_geom_angle_site_symmetry_3
O1 C1 C2 117.4(4) . .
O1 C1 C6 123.5(4) . .
C2 C1 C6 119.0(4) . .
C3 C2 C1 120.6(5) . .
C3 C2 H2 119.7 . .
C1 C2 H2 119.7 . .
C2 C3 C4 120.9(5) . .
C2 C3 H3 119.6 . .
C4 C3 H3 119.6 . .
C5 C4 C3 119.3(4) . .
C5 C4 H4 120.4 . .
C3 C4 H4 120.4 . .
C4 C5 C6 121.3(5) . .
C4 C5 H5 119.4 . .
C6 C5 H5 119.4 . .
C5 C6 C1 118.9(4) . .
C5 C6 C7 118.1(5) . .
C1 C6 C7 122.8(4) . .
N1 C7 C6 124.5(5) . .
N1 C7 H7 117.7 . .
C6 C7 H7 117.7 . .
N1 C8 C9 106.9(4) . .
N1 C8 H8A 110.3 . .
C9 C8 H8A 110.3 . .
N1 C8 H8B 110.3 . .
C9 C8 H8B 110.3 . .
H8A C8 H8B 108.6 . .
N2 C9 C8 109.2(4) . .
N2 C9 H9A 109.8 . .
C8 C9 H9A 109.8 . .
N2 C9 H9B 109.8 . .
C8 C9 H9B 109.8 . .
H9A C9 H9B 108.3 . .
C11 C10 N2 111.1(4) . .
C11 C10 H10A 109.4 . .
N2 C10 H10A 109.4 . .
C11 C10 H10B 109.4 . .
N2 C10 H10B 109.4 . .
H10A C10 H10B 108.0 . .
C10 C11 N3 109.6(4) . .
C10 C11 H11A 109.8 . .
N3 C11 H11A 109.8 . .
C10 C11 H11B 109.8 . .
N3 C11 H11B 109.8 . .
H11A C11 H11B 108.2 . .
C13 C12 N3 109.1(4) . .
C13 C12 H12A 109.9 . .
N3 C12 H12A 109.9 . .
C13 C12 H12B 109.9 . .
N3 C12 H12B 109.9 . .
H12A C12 H12B 108.3 . .
N4 C13 C12 107.0(4) . .
N4 C13 H13A 110.3 . .
C12 C13 H13A 110.3 . .
N4 C13 H13B 110.3 . .
C12 C13 H13B 110.3 . .
H13A C13 H13B 108.6 . .
N4 C14 C15 125.7(4) . .
N4 C14 H14 117.2 . .
C15 C14 H14 117.2 . .
C16 C15 C20 120.4(4) . .
C16 C15 C14 118.2(4) . .
C20 C15 C14 121.2(4) . .
C17 C16 C15 120.7(4) . .
C17 C16 H16 119.6 . .
C15 C16 H16 119.6 . .
C18 C17 C16 119.4(4) . .
C18 C17 H17 120.3 . .
C16 C17 H17 120.3 . .
C19 C18 C17 121.1(4) . .
C19 C18 H18 119.4 . .
C17 C18 H18 119.4 . .
C18 C19 C20 121.0(4) . .
C18 C19 H19 119.5 . .
C20 C19 H19 119.5 . .
O2 C20 C19 117.5(4) . .
O2 C20 C15 125.1(4) . .
C19 C20 C15 117.4(4) . .
O3 C21 O5 125.8(4) . .
O3 C21 C22 117.7(3) . .
O5 C21 C22 116.5(3) . .
O6 C22 O4 126.2(4) . .
O6 C22 C21 117.4(3) . .
O4 C22 C21 116.3(3) . .
O9 C23 O7 127.2(4) . 4_566
O9 C23 C24 116.9(4) . .
O7 C23 C24 116.0(3) 4_566 .
O8 C24 O10 125.7(4) 4_566 .
O8 C24 C23 117.3(4) 4_566 .
O10 C24 C23 117.0(3) . .
O13 C25 O11 125.6(4) . 3_556
O13 C25 C25 118.4(5) . 3_556
O11 C25 C25 116.0(5) 3_556 3_556
O12 C26 O14 125.9(4) 3 .
O12 C26 C26 116.9(5) 3 3
O14 C26 C26 117.2(4) . 3
C7 N1 C8 118.4(4) . .
C7 N1 Fe 124.3(3) . .
C8 N1 Fe 116.7(3) . .
C9 N2 C10 116.7(4) . .
C9 N2 Fe 108.0(3) . .
C10 N2 Fe 109.6(3) . .
C9 N2 H2A 107.4 . .
C10 N2 H2A 107.4 . .
Fe N2 H2A 107.4 . .
C12 N3 C11 117.4(4) . .
C12 N3 Fe 107.4(3) . .
C11 N3 Fe 110.4(3) . .
C12 N3 H3A 107.1 . .
C11 N3 H3A 107.1 . .
Fe N3 H3A 107.1 . .
C14 N4 C13 119.6(4) . .
C14 N4 Fe 125.3(3) . .
C13 N4 Fe 114.7(3) . .
C1 O1 Fe 126.3(3) . .
C20 O2 Fe 126.7(3) . .
C21 O3 Cr2 111.9(3) . .
C22 O4 Cr2 112.1(3) . .
C21 O5 Cr1 112.9(3) . .
C22 O6 Cr1 111.9(3) . .
C23 O7 Cr2 113.2(2) 4_565 .
C24 O8 Cr2 112.1(2) 4_565 .
C23 O9 Cr2 113.3(2) . .
C24 O10 Cr2 111.4(2) . .
C25 O11 Cr1 112.2(2) 3_556 .
C26 O12 Cr1 112.5(3) 3 .
C25 O13 Cr1 111.8(2) . .
C26 O14 Cr1 111.2(2) . .
O1 Fe O2 96.18(13) . .
O1 Fe N1 94.13(15) . .
O2 Fe N1 86.16(14) . .
O1 Fe N4 86.09(14) . .
O2 Fe N4 92.77(14) . .
N1 Fe N4 178.92(16) . .
O1 Fe N3 88.81(14) . .
O2 Fe N3 173.48(13) . .
N1 Fe N3 97.70(15) . .
N4 Fe N3 83.36(15) . .
O1 Fe N2 172.99(14) . .
O2 Fe N2 90.31(13) . .
N1 Fe N2 83.64(16) . .
N4 Fe N2 96.27(16) . .
N3 Fe N2 84.91(14) . .
O12 Cr1 O13 92.50(11) . .
O12 Cr1 O5 168.40(10) . .
O13 Cr1 O5 95.75(10) . .
O12 Cr1 O14 82.11(10) . .
O13 Cr1 O14 172.49(10) . .
O5 Cr1 O14 90.36(10) . .
O12 Cr1 O11 94.57(10) . .
O13 Cr1 O11 81.58(10) . .
O5 Cr1 O11 94.68(11) . .
O14 Cr1 O11 93.60(11) . .
O12 Cr1 O6 90.27(11) . .
O13 Cr1 O6 93.64(10) . .
O5 Cr1 O6 81.10(11) . .
O14 Cr1 O6 91.61(10) . .
O11 Cr1 O6 173.33(10) . .
O9 Cr2 O7 93.38(11) . .
O9 Cr2 O3 95.21(11) . .
O7 Cr2 O3 95.55(10) . .
O9 Cr2 O4 170.68(10) . .
O7 Cr2 O4 95.61(10) . .
O3 Cr2 O4 81.52(11) . .
O9 Cr2 O8 94.54(10) . .
O7 Cr2 O8 81.33(10) . .
O3 Cr2 O8 169.92(11) . .
O4 Cr2 O8 89.22(11) . .
O9 Cr2 O10 81.40(10) . .
O7 Cr2 O10 171.69(10) . .
O3 Cr2 O10 91.38(10) . .
O4 Cr2 O10 89.93(10) . .
O8 Cr2 O10 92.59(10) . .
Cl2 C1S Cl1 110.3(2) . .
Cl2 C1S H1S1 109.6 . .
Cl1 C1S H1S1 109.6 . .
Cl2 C1S H1S2 109.6 . .
Cl1 C1S H1S2 109.6 . .
H1S1 C1S H1S2 108.1 . .

loop_
_geom_bond_atom_site_label_1
_geom_bond_atom_site_label_2
_geom_bond_distance
_geom_bond_site_symmetry_2
C1 O1 1.331(5) .
C1 C2 1.405(6) .
C1 C6 1.418(6) .
C2 C3 1.369(6) .
C2 H2 0.9500 .
C3 C4 1.403(7) .
C3 H3 0.9500 .
C4 C5 1.375(6) .
C4 H4 0.9500 .
C5 C6 1.406(6) .
C5 H5 0.9500 .
C6 C7 1.436(6) .
C7 N1 1.301(5) .
C7 H7 0.9500 .
C8 N1 1.437(5) .
C8 C9 1.521(6) .
C8 H8A 0.9900 .
C8 H8B 0.9900 .
C9 N2 1.492(6) .
C9 H9A 0.9900 .
C9 H9B 0.9900 .
C10 C11 1.476(6) .
C10 N2 1.493(5) .
C10 H10A 0.9900 .
C10 H10B 0.9900 .
C11 N3 1.498(5) .
C11 H11A 0.9900 .
C11 H11B 0.9900 .
C12 C13 1.474(5) .
C12 N3 1.489(5) .
C12 H12A 0.9900 .
C12 H12B 0.9900 .
C13 N4 1.454(5) .
C13 H13A 0.9900 .
C13 H13B 0.9900 .
C14 N4 1.281(5) .
C14 C15 1.434(6) .
C14 H14 0.9500 .
C15 C16 1.390(5) .
C15 C20 1.419(6) .
C16 C17 1.388(6) .
C16 H16 0.9500 .
C17 C18 1.383(6) .
C17 H17 0.9500 .
C18 C19 1.371(5) .
C18 H18 0.9500 .
C19 C20 1.415(5) .
C19 H19 0.9500 .
C20 O2 1.313(5) .
C21 O3 1.247(4) .
C21 O5 1.258(4) .
C21 C22 1.531(5) .
C22 O6 1.248(4) .
C22 O4 1.254(4) .
C23 O9 1.255(4) .
C23 O7 1.257(4) 4_566
C23 C24 1.535(5) .
C24 O8 1.251(4) 4_566
C24 O10 1.264(4) .
C25 O13 1.256(4) .
C25 O11 1.268(4) 3_556
C25 C25 1.516(8) 3_556
C26 O12 1.253(4) 3
C26 O14 1.260(5) .
C26 C26 1.526(8) 3
N1 Fe 1.921(4) .
N2 Fe 2.014(3) .
N2 H2A 0.9300 .
N3 Fe 2.003(3) .
N3 H3A 0.9300 .
N4 Fe 1.940(4) .
O1 Fe 1.843(3) .
O2 Fe 1.870(3) .
O3 Cr2 2.036(3) .
O4 Cr2 2.048(3) .
O5 Cr1 2.038(3) .
O6 Cr1 2.063(3) .
O7 C23 1.257(4) 4_565
O7 Cr2 2.031(3) .
O8 C24 1.251(4) 4_565
O8 Cr2 2.050(3) .
O9 Cr2 2.030(3) .
O10 Cr2 2.074(3) .
O11 C25 1.268(4) 3_556
O11 Cr1 2.050(3) .
O12 C26 1.253(4) 3
O12 Cr1 2.019(3) .
O13 Cr1 2.037(2) .
O14 Cr1 2.045(3) .
Cl1 C1S 1.771(4) .
Cl2 C1S 1.758(4) .
C1S H1S1 0.9900 .
C1S H1S2 0.9900 .
